data_7250657
loop_
_publ_author_name
'Feld, Emmett H.'
'Bosch, Eric'
'Unruh, Daniel K.'
'Krueger, Herman R.'
'Groeneman, Ryan H.'

_publ_section_title
;
 Hierarchy and cooperativity between \p-type halogen bonds and aromatic
 carboxylic acid dimers in co-crystal formation
;
_journal_issue 30
_journal_name_full CrystEngComm
_journal_page_first 5100
_journal_page_last 5103
_journal_paper_doi 10.1039/D5CE00551E
_journal_volume 27
_journal_year 2025
_chemical_formula_moiety 'C6 Cl4 I2, 2(C9 H8 O2)'
_chemical_formula_sum 'C24 H16 Cl4 I2 O4'
_chemical_formula_weight 763.97
_space_group_crystal_system triclinic
_space_group_IT_number 2
_space_group_name_Hall '-P 1'
_space_group_name_H-M_alt 'P -1'
_atom_sites_solution_hydrogens geom
_audit_creation_date 2025-05-19
_audit_creation_method
;
Olex2 1.5
(compiled 2025.04.05 svn.rf049d14d for OlexSys, GUI svn.r7224)
;
_audit_update_record
;
2025-05-19 deposited with the CCDC.	2025-07-04 downloaded from the CCDC.
;
_cell_angle_alpha 87.260(2)
_cell_angle_beta 82.1720(10)
_cell_angle_gamma 82.178(2)
_cell_formula_units_Z 1
_cell_length_a 5.3023(2)
_cell_length_b 6.6859(3)
_cell_length_c 18.7003(9)
_cell_measurement_reflns_used 9939
_cell_measurement_temperature 290.00
_cell_measurement_theta_max 28.308
_cell_measurement_theta_min 2.200
_cell_volume 650.36(5)
_computing_cell_refinement 'SAINT V8.41 (Bruker AXS Inc, 2024)'
_computing_data_reduction 'SAINT V8.41 (Bruker AXS Inc, 2024)'
_computing_molecular_graphics 'Olex2 1.5 (Dolomanov et al., 2009)'
_computing_publication_material 'Olex2 1.5 (Dolomanov et al., 2009)'
_computing_structure_refinement 'XL  (Sheldrick, 2008)'
_computing_structure_solution 'SHELXT 2018/2 (Sheldrick, 2018)'
_diffrn_ambient_temperature 290.00
_diffrn_measured_fraction_theta_full 0.994
_diffrn_measured_fraction_theta_max 0.990
_diffrn_measurement_device_type 'Bruker D8 Venture DUO with Photon 3'
_diffrn_radiation_type MoK\a
_diffrn_radiation_wavelength 0.71073
_diffrn_reflns_av_R_equivalents 0.0370
_diffrn_reflns_av_unetI/netI 0.0229
_diffrn_reflns_Laue_measured_fraction_full 0.994
_diffrn_reflns_Laue_measured_fraction_max 0.990
_diffrn_reflns_limit_h_max 6
_diffrn_reflns_limit_h_min -7
_diffrn_reflns_limit_k_max 8
_diffrn_reflns_limit_k_min -8
_diffrn_reflns_limit_l_max 25
_diffrn_reflns_limit_l_min -25
_diffrn_reflns_number 24563
_diffrn_reflns_point_group_measured_fraction_full 0.994
_diffrn_reflns_point_group_measured_fraction_max 0.990
_diffrn_reflns_theta_full 25.242
_diffrn_reflns_theta_max 28.465
_diffrn_reflns_theta_min 2.200
_exptl_absorpt_coefficient_mu 2.858
_exptl_absorpt_correction_T_max 0.7457
_exptl_absorpt_correction_T_min 0.5764
_exptl_absorpt_correction_type numerical
_exptl_absorpt_process_details
;
SADABS-2016/2 (Bruker,2016/2) was used for absorption correction.
wR2(int) was 0.0648 before and 0.0476 after correction.
The Ratio of minimum to maximum transmission is 0.7730.
The \l/2 correction factor is Not present.
;
_exptl_crystal_colour 'clear colourless'
_exptl_crystal_colour_lustre clear
_exptl_crystal_colour_primary colourless
_exptl_crystal_density_diffrn 1.951
_exptl_crystal_description plate
_exptl_crystal_F_000 366
_exptl_crystal_size_max 0.197
_exptl_crystal_size_mid 0.179
_exptl_crystal_size_min 0.069
_refine_diff_density_max 0.681
_refine_diff_density_min -0.862
_refine_diff_density_rms 0.061
_refine_ls_extinction_coef 0.0026(6)
_refine_ls_extinction_expression Fc^*^=kFc[1+0.001xFc^2^\l^3^/sin(2\q)]^-1/4^
_refine_ls_extinction_method 'SHELXL-2019/2 (Sheldrick 2019)'
_refine_ls_goodness_of_fit_ref 1.050
_refine_ls_hydrogen_treatment constr
_refine_ls_matrix_type full
_refine_ls_number_parameters 157
_refine_ls_number_reflns 3246
_refine_ls_number_restraints 0
_refine_ls_restrained_S_all 1.050
_refine_ls_R_factor_all 0.0258
_refine_ls_R_factor_gt 0.0222
_refine_ls_shift/su_max 0.001
_refine_ls_shift/su_mean 0.000
_refine_ls_structure_factor_coef Fsqd
_refine_ls_weighting_details 'w=1/[\s^2^(Fo^2^)+(0.0089P)^2^+0.6165P] where P=(Fo^2^+2Fc^2^)/3'
_refine_ls_weighting_scheme calc
_refine_ls_wR_factor_gt 0.0501
_refine_ls_wR_factor_ref 0.0523
_reflns_Friedel_coverage 0.000
_reflns_number_gt 2964
_reflns_number_total 3246
_reflns_threshold_expression 'I > 2\s(I)'
_cod_data_source_file d5ce00551e2.cif
_cod_data_source_block C6I2Cl4_2cinn
_cod_depositor_comments 'Adding full bibliography for 7250656--7250657.cif.'
_cod_database_code 7250657
_shelx_shelxl_version_number 2019/3
_shelx_space_group_comment
;
The symmetry employed for this shelxl refinement is uniquely defined
by the following loop, which should always be used as a source of
symmetry information in preference to the above space-group names.
They are only intended as comments.
;
_shelx_estimated_absorpt_t_max 0.827
_shelx_estimated_absorpt_t_min 0.603
_olex2_refinement_description
;
1. Fixed Uiso
 At 1.2 times of:
  All C(H) groups
 At 1.5 times of:
  All O(H) groups
2. Others
 Fixed Sof: H1(0.5) H2(0.5)
3.a Aromatic/amide H refined with riding coordinates:
 C5(H5), C6(H6), C7(H7), C8(H8), C9(H9), C10(H10), C11(H11)
3.b Idealised tetrahedral OH refined as rotating group:
 O1(H1), O2(H2)
;
_olex2_submission_special_instructions 'No special instructions were received'

loop_
_space_group_symop_operation_xyz
'x, y, z'
'-x, -y, -z'

loop_
_atom_site_label
_atom_site_type_symbol
_atom_site_fract_x
_atom_site_fract_y
_atom_site_fract_z
_atom_site_U_iso_or_equiv
_atom_site_adp_type
_atom_site_occupancy
_atom_site_site_symmetry_order
_atom_site_calc_flag
_atom_site_refinement_flags_posn
_atom_site_refinement_flags_adp
_atom_site_refinement_flags_occupancy
_atom_site_disorder_assembly
_atom_site_disorder_group
I1 I 0.55247(3) 0.28807(3) 0.62560(2) 0.04847(7) Uani 1 1 d . . . . .
Cl1 Cl 0.73772(13) 0.14421(9) 0.45519(4) 0.05204(15) Uani 1 1 d . . . . .
Cl2 Cl 1.13879(14) 0.32492(11) 0.34665(4) 0.05656(17) Uani 1 1 d . . . . .
C1 C 0.8181(4) 0.4154(3) 0.55014(12) 0.0340(4) Uani 1 1 d . . . . .
C2 C 0.8837(4) 0.3398(3) 0.48111(12) 0.0354(4) Uani 1 1 d . . . . .
C3 C 1.0642(4) 0.4230(3) 0.43147(12) 0.0357(4) Uani 1 1 d . . . . .
O1 O 0.2481(4) 0.8068(3) 1.00356(11) 0.0584(5) Uani 1 1 d . . . . .
H1 H 0.162102 0.905124 1.023284 0.088 Uiso 0.5 1 calc R U P A 1
O2 O -0.0806(4) 0.8388(3) 0.93929(11) 0.0590(5) Uani 1 1 d . . . . .
H2 H -0.127710 0.936204 0.965101 0.089 Uiso 0.5 1 calc R U P B 2
C4 C 0.1909(5) 0.2846(4) 0.83726(12) 0.0409(5) Uani 1 1 d . . . . .
C5 C 0.3983(5) 0.1455(4) 0.85321(15) 0.0503(6) Uani 1 1 d . . . . .
H5 H 0.495232 0.173495 0.888493 0.060 Uiso 1 1 calc R U . . .
C6 C 0.4607(6) -0.0330(4) 0.81715(16) 0.0564(6) Uani 1 1 d . . . . .
H6 H 0.600008 -0.124102 0.828045 0.068 Uiso 1 1 calc R U . . .
C7 C 0.3173(5) -0.0776(4) 0.76472(15) 0.0534(6) Uani 1 1 d . . . . .
H7 H 0.358224 -0.199416 0.741127 0.064 Uiso 1 1 calc R U . . .
C8 C 0.1150(6) 0.0585(4) 0.74779(15) 0.0525(6) Uani 1 1 d . . . . .
H8 H 0.020706 0.030293 0.711904 0.063 Uiso 1 1 calc R U . . .
C9 C 0.0506(5) 0.2378(4) 0.78397(14) 0.0472(5) Uani 1 1 d . . . . .
H9 H -0.088404 0.328332 0.772535 0.057 Uiso 1 1 calc R U . . .
C10 C 0.1136(5) 0.4754(4) 0.87449(13) 0.0450(5) Uani 1 1 d . . . . .
H10 H -0.031309 0.554933 0.861036 0.054 Uiso 1 1 calc R U . . .
C11 C 0.2251(5) 0.5485(4) 0.92503(14) 0.0471(5) Uani 1 1 d . . . . .
H11 H 0.370774 0.474104 0.940091 0.056 Uiso 1 1 calc R U . . .
C12 C 0.1258(5) 0.7430(4) 0.95790(13) 0.0457(5) Uani 1 1 d . . . . .

loop_
_atom_site_aniso_label
_atom_site_aniso_U_11
_atom_site_aniso_U_22
_atom_site_aniso_U_33
_atom_site_aniso_U_23
_atom_site_aniso_U_13
_atom_site_aniso_U_12
I1 0.04277(10) 0.05371(11) 0.05014(11) 0.00967(7) -0.00316(6) -0.01747(7)
Cl1 0.0593(4) 0.0434(3) 0.0604(4) -0.0064(3) -0.0119(3) -0.0258(3)
Cl2 0.0690(4) 0.0563(4) 0.0456(3) -0.0164(3) 0.0039(3) -0.0187(3)
C1 0.0302(9) 0.0310(10) 0.0414(11) 0.0040(8) -0.0053(8) -0.0076(8)
C2 0.0358(10) 0.0280(9) 0.0452(12) -0.0008(8) -0.0111(9) -0.0087(8)
C3 0.0363(10) 0.0336(10) 0.0379(11) -0.0034(8) -0.0066(8) -0.0040(8)
O1 0.0670(12) 0.0539(11) 0.0578(11) -0.0157(9) -0.0224(10) -0.0014(9)
O2 0.0619(12) 0.0538(11) 0.0633(12) -0.0148(9) -0.0207(10) 0.0023(9)
C4 0.0465(12) 0.0417(12) 0.0359(11) -0.0020(9) -0.0046(9) -0.0108(10)
C5 0.0493(14) 0.0534(14) 0.0502(14) -0.0062(11) -0.0127(11) -0.0058(11)
C6 0.0505(15) 0.0509(15) 0.0652(17) -0.0065(13) -0.0039(12) 0.0013(12)
C7 0.0551(15) 0.0495(14) 0.0540(15) -0.0144(12) 0.0087(12) -0.0125(12)
C8 0.0585(16) 0.0547(15) 0.0483(14) -0.0118(11) -0.0076(12) -0.0175(12)
C9 0.0486(13) 0.0477(13) 0.0475(13) -0.0017(10) -0.0123(10) -0.0083(11)
C10 0.0509(13) 0.0416(12) 0.0428(12) -0.0019(10) -0.0077(10) -0.0048(10)
C11 0.0529(14) 0.0428(13) 0.0465(13) -0.0056(10) -0.0107(11) -0.0036(10)
C12 0.0537(14) 0.0433(13) 0.0417(12) -0.0043(10) -0.0087(10) -0.0085(11)

loop_
_atom_type_symbol
_atom_type_description
_atom_type_scat_dispersion_real
_atom_type_scat_dispersion_imag
_atom_type_scat_source
C C 0.0033 0.0016 'International Tables Vol C Tables 4.2.6.8 and 6.1.1.4'
H H 0.0000 0.0000 'International Tables Vol C Tables 4.2.6.8 and 6.1.1.4'
Cl Cl 0.1484 0.1585 'International Tables Vol C Tables 4.2.6.8 and 6.1.1.4'
I I -0.4742 1.8119 'International Tables Vol C Tables 4.2.6.8 and 6.1.1.4'
O O 0.0106 0.0060 'International Tables Vol C Tables 4.2.6.8 and 6.1.1.4'

loop_
_geom_angle_atom_site_label_1
_geom_angle_atom_site_label_2
_geom_angle_atom_site_label_3
_geom_angle
_geom_angle_site_symmetry_1
_geom_angle_site_symmetry_3
_geom_angle_publ_flag
C2 C1 I1 120.85(15) . . ?
C2 C1 C3 118.69(19) . 2_766 ?
C3 C1 I1 120.45(16) 2_766 . ?
C1 C2 Cl1 120.38(16) . . ?
C1 C2 C3 120.59(18) . . ?
C3 C2 Cl1 119.02(17) . . ?
C1 C3 Cl2 120.31(17) 2_766 . ?
C2 C3 Cl2 118.98(16) . . ?
C2 C3 C1 120.7(2) . 2_766 ?
C12 O1 H1 109.5 . . ?
C12 O2 H2 109.5 . . ?
C5 C4 C10 123.0(2) . . ?
C9 C4 C5 118.1(2) . . ?
C9 C4 C10 118.9(2) . . ?
C4 C5 H5 119.7 . . ?
C6 C5 C4 120.6(2) . . ?
C6 C5 H5 119.7 . . ?
C5 C6 H6 119.8 . . ?
C5 C6 C7 120.4(3) . . ?
C7 C6 H6 119.8 . . ?
C6 C7 H7 120.1 . . ?
C8 C7 C6 119.7(2) . . ?
C8 C7 H7 120.1 . . ?
C7 C8 H8 119.9 . . ?
C7 C8 C9 120.2(2) . . ?
C9 C8 H8 119.9 . . ?
C4 C9 H9 119.5 . . ?
C8 C9 C4 121.0(2) . . ?
C8 C9 H9 119.5 . . ?
C4 C10 H10 116.1 . . ?
C11 C10 C4 127.9(2) . . ?
C11 C10 H10 116.1 . . ?
C10 C11 H11 119.0 . . ?
C10 C11 C12 122.0(2) . . ?
C12 C11 H11 119.0 . . ?
O1 C12 O2 123.2(2) . . ?
O1 C12 C11 118.4(2) . . ?
O2 C12 C11 118.4(2) . . ?

loop_
_geom_bond_atom_site_label_1
_geom_bond_atom_site_label_2
_geom_bond_distance
_geom_bond_site_symmetry_2
_geom_bond_publ_flag
I1 C1 2.090(2) . ?
Cl1 C2 1.727(2) . ?
Cl2 C3 1.720(2) . ?
C1 C2 1.391(3) . ?
C1 C3 1.398(3) 2_766 ?
C2 C3 1.393(3) . ?
O1 H1 0.8200 . ?
O1 C12 1.262(3) . ?
O2 H2 0.8200 . ?
O2 C12 1.273(3) . ?
C4 C5 1.396(4) . ?
C4 C9 1.393(3) . ?
C4 C10 1.465(3) . ?
C5 H5 0.9300 . ?
C5 C6 1.377(4) . ?
C6 H6 0.9300 . ?
C6 C7 1.386(4) . ?
C7 H7 0.9300 . ?
C7 C8 1.371(4) . ?
C8 H8 0.9300 . ?
C8 C9 1.383(4) . ?
C9 H9 0.9300 . ?
C10 H10 0.9300 . ?
C10 C11 1.325(3) . ?
C11 H11 0.9300 . ?
C11 C12 1.465(3) . ?

loop_
_geom_hbond_atom_site_label_D
_geom_hbond_atom_site_label_H
_geom_hbond_atom_site_label_A
_geom_hbond_distance_DH
_geom_hbond_distance_HA
_geom_hbond_distance_DA
_geom_hbond_angle_DHA
_geom_hbond_site_symmetry_A
_geom_hbond_publ_flag
O1 H1 O2 0.82 1.85 2.638(3) 159.4 2_577 yes
O2 H2 O1 0.82 1.84 2.638(3) 162.6 2_577 yes

loop_
_geom_torsion_atom_site_label_1
_geom_torsion_atom_site_label_2
_geom_torsion_atom_site_label_3
_geom_torsion_atom_site_label_4
_geom_torsion
_geom_torsion_site_symmetry_1
_geom_torsion_site_symmetry_2
_geom_torsion_site_symmetry_3
_geom_torsion_site_symmetry_4
_geom_torsion_publ_flag
I1 C1 C2 Cl1 2.4(2) . . . . ?
I1 C1 C2 C3 -178.87(16) . . . . ?
Cl1 C2 C3 Cl2 -1.1(3) . . . . ?
Cl1 C2 C3 C1 178.45(16) . . . 2_766 ?
C1 C2 C3 Cl2 -179.85(16) . . . . ?
C1 C2 C3 C1 -0.3(3) . . . 2_766 ?
C3 C1 C2 Cl1 -178.44(16) 2_766 . . . ?
C3 C1 C2 C3 0.3(3) 2_766 . . . ?
C4 C5 C6 C7 -0.4(4) . . . . ?
C4 C10 C11 C12 -179.9(2) . . . . ?
C5 C4 C9 C8 0.0(4) . . . . ?
C5 C4 C10 C11 2.4(4) . . . . ?
C5 C6 C7 C8 1.2(4) . . . . ?
C6 C7 C8 C9 -1.4(4) . . . . ?
C7 C8 C9 C4 0.8(4) . . . . ?
C9 C4 C5 C6 -0.2(4) . . . . ?
C9 C4 C10 C11 -178.3(3) . . . . ?
C10 C4 C5 C6 179.2(2) . . . . ?
C10 C4 C9 C8 -179.4(2) . . . . ?
C10 C11 C12 O1 -177.1(3) . . . . ?
C10 C11 C12 O2 3.3(4) . . . . ?
